data_7218153
loop_
_publ_author_name
'Campos, Jesus'
'Goforth, Sarah K.'
'Crabtree, Robert H.'
'Gunnoe, T. Brent'

_publ_section_title
;
 Metal-Free Amidation of Ether sp3 C--H Bonds with Sulfonamides using
 PhI(OAc)2
;
_journal_name_full 'RSC Adv.'
_journal_paper_doi 10.1039/C4RA09665G
_journal_year 2014
_chemical_formula_moiety 'C10 H12 Cl N O3 S'
_chemical_formula_sum 'C10 H12 Cl N O3 S'
_chemical_formula_weight 261.72
_chemical_name_systematic
; 
 ? 
;
_space_group_IT_number 14
_symmetry_cell_setting monoclinic
_symmetry_space_group_name_Hall '-P 2ybc'
_symmetry_space_group_name_H-M 'P 1 21/c 1'
_atom_sites_solution_hydrogens geom
_atom_sites_solution_primary direct
_atom_sites_solution_secondary difmap
_audit_creation_method SHELXL-97
_cell_angle_alpha 90.00
_cell_angle_beta 97.438(7)
_cell_angle_gamma 90.00
_cell_formula_units_Z 4
_cell_length_a 7.9569(5)
_cell_length_b 10.2188(4)
_cell_length_c 14.1417(10)
_cell_measurement_reflns_used 6699
_cell_measurement_temperature 93(2)
_cell_measurement_theta_max 25.0
_cell_measurement_theta_min 3.1
_cell_volume 1140.19(12)
_computing_cell_refinement 'CrystalClear-SM Expert 2.0 r12'
_computing_data_collection 'CrystalClear-SM Expert 2.0 r12'
_computing_data_reduction 'CrystalClear-SM Expert 2.0 r12'
_computing_publication_material 'SHELXL-97 (Sheldrick, 2008)'
_computing_structure_refinement 'SHELXL-97 (Sheldrick, 2008)'
_computing_structure_solution 'SHELXS-97 (Sheldrick, 2008)'
_diffrn_ambient_temperature 93(2)
_diffrn_detector_area_resol_mean 10
_diffrn_measured_fraction_theta_full 0.998
_diffrn_measured_fraction_theta_max 0.998
_diffrn_measurement_device_type 'Rigaku R-AXIS RAPID imaging plate'
_diffrn_measurement_method \w
_diffrn_radiation_monochromator graphite
_diffrn_radiation_source 'fine-focus sealed tube'
_diffrn_radiation_type MoK\a
_diffrn_radiation_wavelength 0.71073
_diffrn_reflns_av_R_equivalents 0.0714
_diffrn_reflns_av_sigmaI/netI 0.0567
_diffrn_reflns_limit_h_max 9
_diffrn_reflns_limit_h_min -9
_diffrn_reflns_limit_k_max 12
_diffrn_reflns_limit_k_min -12
_diffrn_reflns_limit_l_max 16
_diffrn_reflns_limit_l_min -16
_diffrn_reflns_number 10427
_diffrn_reflns_theta_full 25.02
_diffrn_reflns_theta_max 25.02
_diffrn_reflns_theta_min 3.26
_exptl_absorpt_coefficient_mu 0.509
_exptl_absorpt_correction_T_max 0.9509
_exptl_absorpt_correction_T_min 0.9276
_exptl_absorpt_correction_type multi-scan
_exptl_absorpt_process_details 'Jacobson, R. (1998) Private Communication'
_exptl_crystal_colour Colorless
_exptl_crystal_density_diffrn 1.525
_exptl_crystal_density_method 'not measured'
_exptl_crystal_description Block
_exptl_crystal_F_000 544
_exptl_crystal_recrystallization_method 'Pentane/dichloromethane diffusion'
_exptl_crystal_size_max 0.15
_exptl_crystal_size_mid 0.15
_exptl_crystal_size_min 0.10
_refine_diff_density_max 0.404
_refine_diff_density_min -0.452
_refine_diff_density_rms 0.090
_refine_ls_extinction_method none
_refine_ls_goodness_of_fit_ref 0.992
_refine_ls_hydrogen_treatment mixed
_refine_ls_matrix_type full
_refine_ls_number_parameters 148
_refine_ls_number_reflns 2018
_refine_ls_number_restraints 1
_refine_ls_restrained_S_all 0.992
_refine_ls_R_factor_all 0.0731
_refine_ls_R_factor_gt 0.0364
_refine_ls_shift/su_max 0.000
_refine_ls_shift/su_mean 0.000
_refine_ls_structure_factor_coef Fsqd
_refine_ls_weighting_details 'calc w=1/[\s^2^(Fo^2^)+(0.0450P)^2^+0.0000P] where P=(Fo^2^+2Fc^2^)/3'
_refine_ls_weighting_scheme calc
_refine_ls_wR_factor_gt 0.0809
_refine_ls_wR_factor_ref 0.0938
_reflns_number_gt 1309
_reflns_number_total 2018
_reflns_threshold_expression >2sigma(I)
_cod_data_source_file c4ra09665g2.cif
_cod_data_source_block jcm318a
_cod_depositor_comments
;
The following automatic conversions were performed:

'_symmetry_cell_setting' value 'Monoclinic' changed to 'monoclinic'
according to
/usr/data/users/saulius/crontab/automatic-downloads/rss-feeds/RSC/lib/dictionaries/cif_core.dic
dictionary named 'cif_core.dic' version 2.4.2 from
2011-04-26.

'_exptl_absorpt_correction_type' value 'Multi-scan'
changed to 'multi-scan' according to
/usr/data/users/saulius/crontab/automatic-downloads/rss-feeds/RSC/lib/dictionaries/cif_core.dic
dictionary named 'cif_core.dic' version 2.4.2 from 2011-04-26.

Automatic conversion script
Id: cif_fix_values 2827 2014-09-09 07:05:25Z andrius 
;
_cod_original_sg_symbol_H-M 'P 21/c'
_cod_database_code 7218153

loop_
_symmetry_equiv_pos_as_xyz
'x, y, z'
'-x, y+1/2, -z+1/2'
'-x, -y, -z'
'x, -y-1/2, z-1/2'

loop_
_atom_site_label
_atom_site_type_symbol
_atom_site_fract_x
_atom_site_fract_y
_atom_site_fract_z
_atom_site_U_iso_or_equiv
_atom_site_adp_type
_atom_site_occupancy
_atom_site_symmetry_multiplicity
_atom_site_calc_flag
_atom_site_refinement_flags
S1 S 0.49556(9) 0.11800(6) 0.63168(4) 0.0315(2) Uani 1 1 d .
Cl1 Cl 0.82827(10) 0.61455(6) 0.47755(5) 0.0432(2) Uani 1 1 d .
O1 O 0.8765(3) 0.09738(18) 0.72077(14) 0.0455(5) Uani 1 1 d .
C8 C 0.7397(3) 0.4747(2) 0.52120(19) 0.0312(6) Uani 1 1 d .
C5 C 0.5948(3) 0.2571(2) 0.58977(17) 0.0276(6) Uani 1 1 d .
C10 C 0.6496(4) 0.2535(3) 0.50087(19) 0.0348(7) Uani 1 1 d .
H10 H 0.6364 0.1760 0.4636 0.042 Uiso 1 1 calc R
C1 C 0.7677(4) -0.0106(3) 0.71878(19) 0.0408(8) Uani 1 1 d .
H1A H 0.7218 -0.0177 0.7811 0.049 Uiso 1 1 calc R
C6 C 0.6137(4) 0.3689(2) 0.64473(18) 0.0345(7) Uani 1 1 d .
H6 H 0.5779 0.3702 0.7063 0.041 Uiso 1 1 calc R
C2 C 0.8780(4) -0.1282(3) 0.7055(2) 0.0490(8) Uani 1 1 d .
H2A H 0.8099 -0.2018 0.6755 0.059 Uiso 1 1 calc R
H2B H 0.9400 -0.1576 0.7671 0.059 Uiso 1 1 calc R
C9 C 0.7237(4) 0.3632(2) 0.46613(18) 0.0360(7) Uani 1 1 d .
H9 H 0.7628 0.3615 0.4054 0.043 Uiso 1 1 calc R
C7 C 0.6852(4) 0.4792(3) 0.6093(2) 0.0384(7) Uani 1 1 d .
H7 H 0.6965 0.5575 0.6458 0.046 Uiso 1 1 calc R
C3 C 0.9985(5) -0.0752(3) 0.6400(2) 0.0553(9) Uani 1 1 d .
H3A H 1.1130 -0.1135 0.6557 0.066 Uiso 1 1 calc R
H3B H 0.9565 -0.0943 0.5724 0.066 Uiso 1 1 calc R
C4 C 1.0014(4) 0.0708(3) 0.6586(2) 0.0509(9) Uani 1 1 d .
H4A H 1.1150 0.0982 0.6890 0.061 Uiso 1 1 calc R
H4B H 0.9744 0.1194 0.5980 0.061 Uiso 1 1 calc R
N1 N 0.6268(3) -0.0029(2) 0.64078(15) 0.0327(6) Uani 1 1 d D
O2 O 0.3620(2) 0.08013(16) 0.55844(12) 0.0341(5) Uani 1 1 d .
O3 O 0.4551(2) 0.14755(18) 0.72493(12) 0.0403(5) Uani 1 1 d .
H1 H 0.645(4) -0.033(3) 0.5848(15) 0.048 Uiso 1 1 d D

loop_
_atom_site_aniso_label
_atom_site_aniso_U_11
_atom_site_aniso_U_22
_atom_site_aniso_U_33
_atom_site_aniso_U_23
_atom_site_aniso_U_13
_atom_site_aniso_U_12
S1 0.0348(4) 0.0323(4) 0.0287(4) -0.0002(3) 0.0092(3) -0.0025(3)
Cl1 0.0450(5) 0.0284(4) 0.0561(5) 0.0047(3) 0.0059(4) -0.0052(3)
O1 0.0476(14) 0.0397(11) 0.0497(13) -0.0069(9) 0.0081(10) -0.0031(11)
C8 0.0260(16) 0.0274(14) 0.0399(16) 0.0032(12) 0.0032(12) -0.0008(12)
C5 0.0248(15) 0.0274(14) 0.0305(14) -0.0010(11) 0.0030(12) -0.0021(12)
C10 0.0440(19) 0.0309(15) 0.0312(15) -0.0037(11) 0.0113(13) -0.0039(14)
C1 0.048(2) 0.0414(18) 0.0340(16) 0.0030(13) 0.0098(14) -0.0007(15)
C6 0.0370(17) 0.0365(16) 0.0307(14) -0.0076(12) 0.0076(12) -0.0014(14)
C2 0.058(2) 0.0339(17) 0.0537(19) 0.0041(14) 0.0030(16) 0.0054(16)
C9 0.0438(19) 0.0339(16) 0.0314(15) -0.0020(12) 0.0084(13) -0.0036(14)
C7 0.0436(19) 0.0284(15) 0.0430(17) -0.0103(13) 0.0047(14) 0.0000(14)
C3 0.048(2) 0.061(2) 0.057(2) -0.0164(16) 0.0082(17) 0.0049(17)
C4 0.045(2) 0.055(2) 0.054(2) -0.0005(15) 0.0110(16) -0.0024(16)
N1 0.0395(15) 0.0318(13) 0.0269(12) -0.0002(10) 0.0049(11) 0.0034(11)
O2 0.0312(12) 0.0361(10) 0.0349(10) -0.0019(8) 0.0040(9) -0.0027(9)
O3 0.0467(13) 0.0473(12) 0.0298(10) -0.0032(8) 0.0156(9) -0.0032(10)

loop_
_atom_type_symbol
_atom_type_description
_atom_type_scat_dispersion_real
_atom_type_scat_dispersion_imag
_atom_type_scat_source
C C 0.0033 0.0016 'International Tables Vol C Tables 4.2.6.8 and 6.1.1.4'
H H 0.0000 0.0000 'International Tables Vol C Tables 4.2.6.8 and 6.1.1.4'
N N 0.0061 0.0033 'International Tables Vol C Tables 4.2.6.8 and 6.1.1.4'
O O 0.0106 0.0060 'International Tables Vol C Tables 4.2.6.8 and 6.1.1.4'
S S 0.1246 0.1234 'International Tables Vol C Tables 4.2.6.8 and 6.1.1.4'
Cl Cl 0.1484 0.1585 'International Tables Vol C Tables 4.2.6.8 and 6.1.1.4'

loop_
_geom_angle_atom_site_label_1
_geom_angle_atom_site_label_2
_geom_angle_atom_site_label_3
_geom_angle
O3 S1 O2 119.17(12)
O3 S1 N1 108.02(11)
O2 S1 N1 105.18(11)
O3 S1 C5 107.68(12)
O2 S1 C5 107.22(11)
N1 S1 C5 109.30(12)
C1 O1 C4 108.3(2)
C7 C8 C9 121.6(3)
C7 C8 Cl1 119.0(2)
C9 C8 Cl1 119.4(2)
C6 C5 C10 120.6(2)
C6 C5 S1 119.9(2)
C10 C5 S1 119.4(2)
C5 C10 C9 120.0(2)
C5 C10 H10 120.0
C9 C10 H10 120.0
O1 C1 N1 112.5(2)
O1 C1 C2 105.1(3)
N1 C1 C2 110.3(2)
O1 C1 H1A 109.6
N1 C1 H1A 109.6
C2 C1 H1A 109.6
C5 C6 C7 119.4(2)
C5 C6 H6 120.3
C7 C6 H6 120.3
C1 C2 C3 102.4(2)
C1 C2 H2A 111.3
C3 C2 H2A 111.3
C1 C2 H2B 111.3
C3 C2 H2B 111.3
H2A C2 H2B 109.2
C8 C9 C10 118.8(2)
C8 C9 H9 120.6
C10 C9 H9 120.6
C8 C7 C6 119.6(2)
C8 C7 H7 120.2
C6 C7 H7 120.2
C4 C3 C2 104.0(3)
C4 C3 H3A 111.0
C2 C3 H3A 111.0
C4 C3 H3B 111.0
C2 C3 H3B 111.0
H3A C3 H3B 109.0
O1 C4 C3 107.3(3)
O1 C4 H4A 110.3
C3 C4 H4A 110.3
O1 C4 H4B 110.3
C3 C4 H4B 110.3
H4A C4 H4B 108.5
C1 N1 S1 121.60(18)
C1 N1 H1 118(2)
S1 N1 H1 111.8(19)

loop_
_geom_bond_atom_site_label_1
_geom_bond_atom_site_label_2
_geom_bond_distance
S1 O3 1.4297(18)
S1 O2 1.4377(19)
S1 N1 1.612(2)
S1 C5 1.765(3)
Cl1 C8 1.741(3)
O1 C1 1.400(3)
O1 C4 1.435(4)
C8 C7 1.372(4)
C8 C9 1.377(4)
C5 C6 1.379(3)
C5 C10 1.383(4)
C10 C9 1.386(4)
C10 H10 0.9500
C1 N1 1.470(4)
C1 C2 1.514(4)
C1 H1A 1.0000
C6 C7 1.386(4)
C6 H6 0.9500
C2 C3 1.517(4)
C2 H2A 0.9900
C2 H2B 0.9900
C9 H9 0.9500
C7 H7 0.9500
C3 C4 1.515(4)
C3 H3A 0.9900
C3 H3B 0.9900
C4 H4A 0.9900
C4 H4B 0.9900
N1 H1 0.876(17)

loop_
_geom_torsion_atom_site_label_1
_geom_torsion_atom_site_label_2
_geom_torsion_atom_site_label_3
_geom_torsion_atom_site_label_4
_geom_torsion
O3 S1 C5 C6 -2.4(3)
O2 S1 C5 C6 126.9(2)
N1 S1 C5 C6 -119.5(2)
O3 S1 C5 C10 179.0(2)
O2 S1 C5 C10 -51.6(2)
N1 S1 C5 C10 61.9(2)
C6 C5 C10 C9 -0.2(4)
S1 C5 C10 C9 178.3(2)
C4 O1 C1 N1 -86.8(3)
C4 O1 C1 C2 33.3(3)
C10 C5 C6 C7 1.3(4)
S1 C5 C6 C7 -177.3(2)
O1 C1 C2 C3 -36.0(3)
N1 C1 C2 C3 85.6(3)
C7 C8 C9 C10 0.5(4)
Cl1 C8 C9 C10 -178.6(2)
C5 C10 C9 C8 -0.7(4)
C9 C8 C7 C6 0.6(4)
Cl1 C8 C7 C6 179.7(2)
C5 C6 C7 C8 -1.5(4)
C1 C2 C3 C4 24.9(3)
C1 O1 C4 C3 -16.8(3)
C2 C3 C4 O1 -6.4(4)
O1 C1 N1 S1 -58.6(3)
C2 C1 N1 S1 -175.6(2)
O3 S1 N1 C1 -42.0(2)
O2 S1 N1 C1 -170.3(2)
C5 S1 N1 C1 74.9(2)
